data_4026187
loop_
_publ_author_name
'Siang-en Syu'
'Yu-Ting Lee'
'Yeong-Jiunn Jang'
'Wenwei Lin'

_publ_section_title
;
 Organocatalytic Tandem Three-Component Reaction of Imine, Alkyl Vinyl
 Ketone, and Imide via aza-Baylis-Hillman Reaction
;
_journal_name_full 'Journal of Organic Chemistry'
_journal_page_first 2888
_journal_page_last 2891
_journal_paper_doi 10.1021/jo102143r
_journal_volume 76
_journal_year 2011
_chemical_formula_moiety 'C23 H26 N2 O6 S'
_chemical_formula_sum 'C23 H26 N2 O6 S'
_chemical_formula_weight 458.52
_chemical_name_systematic
;
 ?
;
_space_group_IT_number 15
_symmetry_cell_setting monoclinic
_symmetry_space_group_name_Hall '-C 2yc'
_symmetry_space_group_name_H-M 'C 1 2/c 1'
_atom_sites_solution_hydrogens geom
_atom_sites_solution_primary direct
_atom_sites_solution_secondary difmap
_audit_creation_method SHELXL-97
_cell_angle_alpha 90.00
_cell_angle_beta 118.1690(10)
_cell_angle_gamma 90.00
_cell_formula_units_Z 8
_cell_length_a 28.1546(7)
_cell_length_b 8.2808(2)
_cell_length_c 21.8419(5)
_cell_measurement_reflns_used 0
_cell_measurement_temperature 200(2)
_cell_measurement_theta_max 0
_cell_measurement_theta_min 0
_cell_volume 4489.14(19)
_computing_molecular_graphics 'Ortep-3 for Windows (Farrugia, 1997)'
_computing_publication_material 'WinGX publication routines (Farrugia, 1999)'
_computing_structure_refinement 'SHELXL-97 (Sheldrick, 1997)'
_computing_structure_solution 'SHELXS-86 (Sheldrick, 1986)'
_diffrn_ambient_temperature 200(2)
_diffrn_measured_fraction_theta_full 0.986
_diffrn_measured_fraction_theta_max 0.986
_diffrn_radiation_monochromator graphite
_diffrn_radiation_source 'fine-focus sealed tube'
_diffrn_radiation_type MoK\a
_diffrn_radiation_wavelength 0.71073
_diffrn_reflns_av_R_equivalents 0.0231
_diffrn_reflns_av_sigmaI/netI 0.0215
_diffrn_reflns_limit_h_max 32
_diffrn_reflns_limit_h_min -27
_diffrn_reflns_limit_k_max 9
_diffrn_reflns_limit_k_min -5
_diffrn_reflns_limit_l_max 25
_diffrn_reflns_limit_l_min -25
_diffrn_reflns_number 14496
_diffrn_reflns_theta_full 24.97
_diffrn_reflns_theta_max 24.97
_diffrn_reflns_theta_min 1.64
_exptl_absorpt_coefficient_mu 0.187
_exptl_absorpt_correction_T_max 0.9224
_exptl_absorpt_correction_T_min 0.8836
_exptl_absorpt_correction_type multi-scan
_exptl_crystal_colour colorless
_exptl_crystal_density_diffrn 1.357
_exptl_crystal_description prism
_exptl_crystal_F_000 1936
_exptl_crystal_size_max 0.68
_exptl_crystal_size_mid 0.60
_exptl_crystal_size_min 0.44
_refine_diff_density_max 0.458
_refine_diff_density_min -0.506
_refine_diff_density_rms 0.042
_refine_ls_extinction_method none
_refine_ls_goodness_of_fit_ref 1.041
_refine_ls_hydrogen_treatment fixed
_refine_ls_matrix_type full
_refine_ls_number_parameters 289
_refine_ls_number_reflns 3888
_refine_ls_number_restraints 0
_refine_ls_restrained_S_all 1.041
_refine_ls_R_factor_all 0.0435
_refine_ls_R_factor_gt 0.0389
_refine_ls_shift/su_max 0.000
_refine_ls_shift/su_mean 0.000
_refine_ls_structure_factor_coef Fsqd
_refine_ls_weighting_details 'calc w=1/[\s^2^(Fo^2^)+(0.0549P)^2^+5.2911P] where P=(Fo^2^+2Fc^2^)/3'
_refine_ls_weighting_scheme calc
_refine_ls_wR_factor_gt 0.1047
_refine_ls_wR_factor_ref 0.1083
_reflns_number_gt 3441
_reflns_number_total 3888
_reflns_threshold_expression >2sigma(I)
_cod_data_source_file jo102143r_si_007.cif
_cod_data_source_block a10998
_cod_original_sg_symbol_H-M 'C 2/c'
_cod_database_code 4026187

loop_
_symmetry_equiv_pos_as_xyz
'x, y, z'
'-x, y, -z+1/2'
'x+1/2, y+1/2, z'
'-x+1/2, y+1/2, -z+1/2'
'-x, -y, -z'
'x, -y, z-1/2'
'-x+1/2, -y+1/2, -z'
'x+1/2, -y+1/2, z-1/2'

loop_
_atom_site_label
_atom_site_type_symbol
_atom_site_fract_x
_atom_site_fract_y
_atom_site_fract_z
_atom_site_U_iso_or_equiv
_atom_site_adp_type
_atom_site_occupancy
_atom_site_symmetry_multiplicity
_atom_site_calc_flag
_atom_site_refinement_flags
C1 C 0.21509(7) -0.2680(2) 0.15858(9) 0.0267(4) Uani 1 1 d .
C2 C 0.21163(8) -0.3503(2) 0.10110(10) 0.0339(4) Uani 1 1 d .
H2 H 0.1814 -0.4168 0.0741 0.041 Uiso 1 1 calc R
C3 C 0.25267(8) -0.3343(2) 0.08368(10) 0.0368(5) Uani 1 1 d .
H3 H 0.2504 -0.3908 0.0445 0.044 Uiso 1 1 calc R
C4 C 0.29734(7) -0.2371(2) 0.12237(9) 0.0319(4) Uani 1 1 d .
C5 C 0.34121(8) -0.2170(3) 0.10219(11) 0.0431(5) Uani 1 1 d .
H5A H 0.3690 -0.1443 0.1352 0.065 Uiso 1 1 calc R
H5B H 0.3260 -0.1712 0.0553 0.065 Uiso 1 1 calc R
H5C H 0.3573 -0.3225 0.1029 0.065 Uiso 1 1 calc R
C6 C 0.29999(7) -0.1567(2) 0.17994(9) 0.0312(4) Uani 1 1 d .
H6 H 0.3303 -0.0906 0.2072 0.037 Uiso 1 1 calc R
C7 C 0.25934(7) -0.1712(2) 0.19811(9) 0.0294(4) Uani 1 1 d .
H7 H 0.2617 -0.1152 0.2374 0.035 Uiso 1 1 calc R
C8 C 0.11832(7) -0.0018(2) 0.13453(8) 0.0236(4) Uani 1 1 d .
H8 H 0.1455 0.0287 0.1828 0.028 Uiso 1 1 calc R
C9 C 0.06392(7) 0.0763(2) 0.11973(8) 0.0244(4) Uani 1 1 d .
H9 H 0.0369 0.0507 0.0708 0.029 Uiso 1 1 calc R
C10 C 0.04183(7) 0.0184(2) 0.16739(9) 0.0301(4) Uani 1 1 d .
C11 C 0.07857(9) 0.0059(3) 0.24355(10) 0.0465(5) Uani 1 1 d .
H11A H 0.0583 -0.0325 0.2668 0.070 Uiso 1 1 calc R
H11B H 0.0940 0.1123 0.2619 0.070 Uiso 1 1 calc R
H11C H 0.1077 -0.0704 0.2520 0.070 Uiso 1 1 calc R
C12 C 0.07259(7) 0.2602(2) 0.12596(9) 0.0275(4) Uani 1 1 d .
H12A H 0.1028 0.2849 0.1724 0.033 Uiso 1 1 calc R
H12B H 0.0834 0.2956 0.0910 0.033 Uiso 1 1 calc R
C13 C 0.02388(8) 0.4424(2) 0.16957(10) 0.0332(4) Uani 1 1 d .
C14 C -0.02713(8) 0.5397(3) 0.13864(11) 0.0424(5) Uani 1 1 d .
H14A H -0.0190 0.6567 0.1441 0.051 Uiso 1 1 calc R
H14B H -0.0494 0.5131 0.1613 0.051 Uiso 1 1 calc R
C15 C -0.05608(8) 0.4932(3) 0.06230(11) 0.0430(5) Uani 1 1 d .
H15A H -0.0910 0.4407 0.0503 0.052 Uiso 1 1 calc R
H15B H -0.0628 0.5897 0.0326 0.052 Uiso 1 1 calc R
C16 C -0.01885(7) 0.3776(2) 0.05278(9) 0.0298(4) Uani 1 1 d .
C17 C 0.13797(6) 0.0634(2) 0.08556(8) 0.0231(4) Uani 1 1 d .
C18 C 0.10938(7) 0.0383(2) 0.01444(9) 0.0272(4) Uani 1 1 d .
H18 H 0.0787 -0.0304 -0.0036 0.033 Uiso 1 1 calc R
C19 C 0.12447(7) 0.1111(2) -0.03105(9) 0.0292(4) Uani 1 1 d .
H19 H 0.1045 0.0919 -0.0796 0.035 Uiso 1 1 calc R
C20 C 0.16907(7) 0.2123(2) -0.00481(9) 0.0290(4) Uani 1 1 d .
C21 C 0.19907(7) 0.2351(2) 0.06642(10) 0.0307(4) Uani 1 1 d .
H21 H 0.2303 0.3013 0.0846 0.037 Uiso 1 1 calc R
C22 C 0.18354(7) 0.1615(2) 0.11099(9) 0.0269(4) Uani 1 1 d .
H22 H 0.2042 0.1781 0.1596 0.032 Uiso 1 1 calc R
C23 C 0.16106(9) 0.2618(3) -0.11700(10) 0.0430(5) Uani 1 1 d .
H23A H 0.1766 0.3303 -0.1396 0.065 Uiso 1 1 calc R
H23B H 0.1222 0.2821 -0.1378 0.065 Uiso 1 1 calc R
H23C H 0.1673 0.1480 -0.1234 0.065 Uiso 1 1 calc R
N1 N 0.11222(6) -0.17875(17) 0.13263(7) 0.0265(3) Uani 1 1 d .
H1 H 0.0809 -0.2232 0.1049 0.032 Uiso 1 1 calc R
N2 N 0.02563(6) 0.35385(17) 0.11641(7) 0.0267(3) Uani 1 1 d .
O1 O 0.18430(5) -0.23270(18) 0.25152(6) 0.0384(3) Uani 1 1 d .
O2 O 0.14385(6) -0.45393(16) 0.16552(8) 0.0415(4) Uani 1 1 d .
O3 O -0.00523(6) -0.0127(3) 0.14346(8) 0.0635(5) Uani 1 1 d .
O4 O 0.05856(6) 0.4375(2) 0.22949(7) 0.0503(4) Uani 1 1 d .
O5 O -0.02504(5) 0.31290(17) -0.00042(7) 0.0394(3) Uani 1 1 d .
O6 O 0.18581(6) 0.29799(17) -0.04492(7) 0.0424(4) Uani 1 1 d .
S1 S 0.163321(18) -0.29191(5) 0.18187(2) 0.02845(15) Uani 1 1 d .

loop_
_atom_site_aniso_label
_atom_site_aniso_U_11
_atom_site_aniso_U_22
_atom_site_aniso_U_33
_atom_site_aniso_U_23
_atom_site_aniso_U_13
_atom_site_aniso_U_12
C1 0.0252(9) 0.0242(9) 0.0278(9) 0.0043(7) 0.0101(7) 0.0040(7)
C2 0.0305(10) 0.0336(10) 0.0335(10) -0.0061(8) 0.0117(8) -0.0045(8)
C3 0.0372(11) 0.0399(11) 0.0330(10) -0.0061(8) 0.0163(9) 0.0008(9)
C4 0.0300(10) 0.0321(10) 0.0320(10) 0.0060(8) 0.0132(8) 0.0044(8)
C5 0.0364(11) 0.0517(13) 0.0455(12) 0.0030(10) 0.0230(10) 0.0014(10)
C6 0.0267(9) 0.0310(10) 0.0307(9) 0.0015(8) 0.0093(8) -0.0023(7)
C7 0.0310(9) 0.0274(9) 0.0256(9) 0.0006(7) 0.0098(7) 0.0012(7)
C8 0.0222(8) 0.0240(8) 0.0228(8) -0.0016(7) 0.0092(7) -0.0021(7)
C9 0.0215(8) 0.0268(9) 0.0231(8) -0.0002(7) 0.0090(7) -0.0010(7)
C10 0.0270(10) 0.0304(9) 0.0337(10) 0.0000(8) 0.0150(8) -0.0026(7)
C11 0.0423(12) 0.0692(15) 0.0320(10) 0.0055(10) 0.0209(9) -0.0017(11)
C12 0.0245(9) 0.0268(9) 0.0331(9) -0.0004(7) 0.0152(8) 0.0002(7)
C13 0.0331(10) 0.0374(10) 0.0347(11) 0.0003(8) 0.0206(9) 0.0012(8)
C14 0.0418(12) 0.0429(12) 0.0525(13) 0.0028(10) 0.0304(10) 0.0105(9)
C15 0.0335(11) 0.0534(13) 0.0442(12) 0.0139(10) 0.0201(9) 0.0142(10)
C16 0.0270(9) 0.0296(9) 0.0320(10) 0.0052(8) 0.0132(8) -0.0030(7)
C17 0.0222(8) 0.0211(8) 0.0267(8) 0.0003(7) 0.0122(7) 0.0020(7)
C18 0.0254(9) 0.0267(9) 0.0287(9) -0.0031(7) 0.0122(7) -0.0033(7)
C19 0.0303(9) 0.0326(10) 0.0244(9) -0.0011(7) 0.0125(7) 0.0015(8)
C20 0.0325(10) 0.0275(9) 0.0329(10) 0.0035(7) 0.0203(8) 0.0025(7)
C21 0.0266(9) 0.0299(9) 0.0371(10) -0.0036(8) 0.0163(8) -0.0068(7)
C22 0.0246(9) 0.0293(9) 0.0252(9) -0.0030(7) 0.0105(7) -0.0023(7)
C23 0.0469(12) 0.0547(13) 0.0361(11) 0.0105(9) 0.0266(10) 0.0062(10)
N1 0.0231(7) 0.0249(7) 0.0278(8) 0.0013(6) 0.0090(6) -0.0031(6)
N2 0.0248(7) 0.0274(8) 0.0290(8) 0.0007(6) 0.0136(6) 0.0014(6)
O1 0.0360(7) 0.0512(9) 0.0266(7) 0.0083(6) 0.0136(6) 0.0045(6)
O2 0.0424(8) 0.0253(7) 0.0587(9) 0.0093(6) 0.0253(7) -0.0020(6)
O3 0.0311(8) 0.1115(15) 0.0473(9) 0.0060(9) 0.0182(7) -0.0220(9)
O4 0.0447(9) 0.0728(11) 0.0325(8) -0.0060(7) 0.0176(7) 0.0107(8)
O5 0.0376(8) 0.0424(8) 0.0317(7) -0.0033(6) 0.0111(6) -0.0029(6)
O6 0.0497(9) 0.0472(9) 0.0388(8) 0.0035(6) 0.0278(7) -0.0106(7)
S1 0.0290(3) 0.0262(3) 0.0296(3) 0.00672(17) 0.0134(2) 0.00125(17)

loop_
_atom_type_symbol
_atom_type_description
_atom_type_scat_dispersion_real
_atom_type_scat_dispersion_imag
_atom_type_scat_source
C C 0.0033 0.0016 'International Tables Vol C Tables 4.2.6.8 and 6.1.1.4'
H H 0.0000 0.0000 'International Tables Vol C Tables 4.2.6.8 and 6.1.1.4'
N N 0.0061 0.0033 'International Tables Vol C Tables 4.2.6.8 and 6.1.1.4'
O O 0.0106 0.0060 'International Tables Vol C Tables 4.2.6.8 and 6.1.1.4'
S S 0.1246 0.1234 'International Tables Vol C Tables 4.2.6.8 and 6.1.1.4'

loop_
_geom_angle_atom_site_label_1
_geom_angle_atom_site_label_2
_geom_angle_atom_site_label_3
_geom_angle
C7 C1 C2 120.29(17)
C7 C1 S1 120.40(14)
C2 C1 S1 119.29(14)
C3 C2 C1 119.34(17)
C3 C2 H2 120.3
C1 C2 H2 120.3
C2 C3 C4 121.38(18)
C2 C3 H3 119.3
C4 C3 H3 119.3
C3 C4 C6 118.17(18)
C3 C4 C5 121.15(18)
C6 C4 C5 120.68(18)
C4 C5 H5A 109.5
C4 C5 H5B 109.5
H5A C5 H5B 109.5
C4 C5 H5C 109.5
H5A C5 H5C 109.5
H5B C5 H5C 109.5
C7 C6 C4 121.25(17)
C7 C6 H6 119.4
C4 C6 H6 119.4
C6 C7 C1 119.57(17)
C6 C7 H7 120.2
C1 C7 H7 120.2
N1 C8 C17 114.26(14)
N1 C8 C9 108.58(13)
C17 C8 C9 110.96(13)
N1 C8 H8 107.6
C17 C8 H8 107.6
C9 C8 H8 107.6
C10 C9 C12 110.55(14)
C10 C9 C8 114.14(14)
C12 C9 C8 107.15(13)
C10 C9 H9 108.3
C12 C9 H9 108.3
C8 C9 H9 108.3
O3 C10 C11 120.85(18)
O3 C10 C9 119.58(16)
C11 C10 C9 119.54(16)
C10 C11 H11A 109.5
C10 C11 H11B 109.5
H11A C11 H11B 109.5
C10 C11 H11C 109.5
H11A C11 H11C 109.5
H11B C11 H11C 109.5
N2 C12 C9 114.71(14)
N2 C12 H12A 108.6
C9 C12 H12A 108.6
N2 C12 H12B 108.6
C9 C12 H12B 108.6
H12A C12 H12B 107.6
O4 C13 N2 123.80(18)
O4 C13 C14 128.13(18)
N2 C13 C14 108.07(16)
C13 C14 C15 105.16(16)
C13 C14 H14A 110.7
C15 C14 H14A 110.7
C13 C14 H14B 110.7
C15 C14 H14B 110.7
H14A C14 H14B 108.8
C16 C15 C14 105.37(15)
C16 C15 H15A 110.7
C14 C15 H15A 110.7
C16 C15 H15B 110.7
C14 C15 H15B 110.7
H15A C15 H15B 108.8
O5 C16 N2 123.65(17)
O5 C16 C15 128.16(17)
N2 C16 C15 108.19(16)
C18 C17 C22 118.18(15)
C18 C17 C8 121.61(15)
C22 C17 C8 120.03(15)
C17 C18 C19 121.60(16)
C17 C18 H18 119.2
C19 C18 H18 119.2
C20 C19 C18 119.28(16)
C20 C19 H19 120.4
C18 C19 H19 120.4
O6 C20 C19 124.39(16)
O6 C20 C21 115.75(16)
C19 C20 C21 119.84(16)
C22 C21 C20 120.10(16)
C22 C21 H21 119.9
C20 C21 H21 119.9
C21 C22 C17 120.93(16)
C21 C22 H22 119.5
C17 C22 H22 119.5
O6 C23 H23A 109.5
O6 C23 H23B 109.5
H23A C23 H23B 109.5
O6 C23 H23C 109.5
H23A C23 H23C 109.5
H23B C23 H23C 109.5
C8 N1 S1 119.96(11)
C8 N1 H1 120.0
S1 N1 H1 120.0
C16 N2 C13 113.15(15)
C16 N2 C12 123.41(15)
C13 N2 C12 123.10(15)
C20 O6 C23 117.51(15)
O2 S1 O1 120.23(9)
O2 S1 N1 105.09(8)
O1 S1 N1 107.31(8)
O2 S1 C1 107.73(9)
O1 S1 C1 106.53(8)
N1 S1 C1 109.71(8)

loop_
_geom_bond_atom_site_label_1
_geom_bond_atom_site_label_2
_geom_bond_distance
C1 C7 1.387(3)
C1 C2 1.391(3)
C1 S1 1.7671(18)
C2 C3 1.383(3)
C2 H2 0.9500
C3 C4 1.393(3)
C3 H3 0.9500
C4 C6 1.393(3)
C4 C5 1.504(3)
C5 H5A 0.9800
C5 H5B 0.9800
C5 H5C 0.9800
C6 C7 1.382(3)
C6 H6 0.9500
C7 H7 0.9500
C8 N1 1.474(2)
C8 C17 1.517(2)
C8 C9 1.550(2)
C8 H8 1.0000
C9 C10 1.520(2)
C9 C12 1.538(2)
C9 H9 1.0000
C10 O3 1.200(2)
C10 C11 1.491(3)
C11 H11A 0.9800
C11 H11B 0.9800
C11 H11C 0.9800
C12 N2 1.460(2)
C12 H12A 0.9900
C12 H12B 0.9900
C13 O4 1.209(2)
C13 N2 1.393(2)
C13 C14 1.501(3)
C14 C15 1.520(3)
C14 H14A 0.9900
C14 H14B 0.9900
C15 C16 1.505(3)
C15 H15A 0.9900
C15 H15B 0.9900
C16 O5 1.215(2)
C16 N2 1.377(2)
C17 C18 1.387(2)
C17 C22 1.393(2)
C18 C19 1.389(3)
C18 H18 0.9500
C19 C20 1.388(3)
C19 H19 0.9500
C20 O6 1.372(2)
C20 C21 1.389(3)
C21 C22 1.383(3)
C21 H21 0.9500
C22 H22 0.9500
C23 O6 1.421(2)
C23 H23A 0.9800
C23 H23B 0.9800
C23 H23C 0.9800
N1 S1 1.6259(15)
N1 H1 0.8800
O1 S1 1.4336(14)
O2 S1 1.4295(14)
